data_7700823
loop_
_publ_author_name
'Rodrigues, Ana I.'
'Figueira, Cl\'audia A'
'Gomes, Clara S. B.'
'Suresh, D.'
'Ferreira, Bruno'
'Di Paolo, Roberto E.'
'Pereira, Daniel de Sa'
'Dias, Fernando B.'
'Calhorda, Maria Jos\'e'
'Morgado, Jorge'
'Ma\,canita, Ant\'onio L'
'Gomes, Pedro T.'

_publ_section_title
;
 Boron complexes of aromatic 5-substituted iminopyrrolyl ligands:
 synthesis, structure, and luminescence properties.
;
_journal_issue 35
_journal_name_full 'Dalton transactions (Cambridge, England : 2003)'
_journal_page_first 13337
_journal_page_last 13352
_journal_paper_doi 10.1039/c9dt02718a
_journal_volume 48
_journal_year 2019
_chemical_formula_moiety 'C35 H35 B N2'
_chemical_formula_sum 'C35 H35 B N2'
_chemical_formula_weight 494.46
_space_group_crystal_system triclinic
_space_group_IT_number 2
_space_group_name_Hall '-P 1'
_space_group_name_H-M_alt 'P -1'
_symmetry_space_group_name_Hall '-P 1'
_symmetry_space_group_name_H-M 'P -1'
_atom_sites_solution_hydrogens geom
_audit_creation_method SHELXL-2016/6
_audit_update_record
;
2019-06-30 deposited with the CCDC.    2019-08-12 downloaded from the CCDC.
;
_cell_angle_alpha 95.340(4)
_cell_angle_beta 99.889(4)
_cell_angle_gamma 90.231(4)
_cell_formula_units_Z 4
_cell_length_a 8.7182(8)
_cell_length_b 17.212(2)
_cell_length_c 18.794(2)
_cell_measurement_reflns_used 1197
_cell_measurement_temperature 150(2)
_cell_measurement_theta_max 19.22
_cell_measurement_theta_min 2.38
_cell_volume 2765.6(5)
_computing_cell_refinement 'Bruker SAINT'
_computing_data_collection 'Bruker APEX2'
_computing_data_reduction 'Bruker SAINT'
_computing_molecular_graphics ORTEP
_computing_publication_material enCIFer
_computing_structure_refinement 'SHELXL-2014/7 (Sheldrick, 2014)'
_computing_structure_solution SIR2004
_diffrn_ambient_temperature 150(2)
_diffrn_measured_fraction_theta_full 0.995
_diffrn_measured_fraction_theta_max 0.995
_diffrn_measurement_device_type 'Bruker APEX-II CCD'
_diffrn_measurement_method '\f and \w scans'
_diffrn_radiation_type MoK\a
_diffrn_radiation_wavelength 0.71073
_diffrn_reflns_av_R_equivalents 0.1030
_diffrn_reflns_av_unetI/netI 0.2000
_diffrn_reflns_Laue_measured_fraction_full 0.995
_diffrn_reflns_Laue_measured_fraction_max 0.995
_diffrn_reflns_limit_h_max 10
_diffrn_reflns_limit_h_min -6
_diffrn_reflns_limit_k_max 20
_diffrn_reflns_limit_k_min -20
_diffrn_reflns_limit_l_max 22
_diffrn_reflns_limit_l_min -22
_diffrn_reflns_number 21135
_diffrn_reflns_point_group_measured_fraction_full 0.995
_diffrn_reflns_point_group_measured_fraction_max 0.995
_diffrn_reflns_theta_full 25.242
_diffrn_reflns_theta_max 25.680
_diffrn_reflns_theta_min 2.607
_diffrn_source 'sealed tube'
_exptl_absorpt_coefficient_mu 0.068
_exptl_absorpt_correction_T_max 0.99
_exptl_absorpt_correction_T_min 0.983
_exptl_absorpt_correction_type multi-scan
_exptl_absorpt_process_details 'SADABS (Sheldrick, 1996)'
_exptl_crystal_colour yellow
_exptl_crystal_density_diffrn 1.188
_exptl_crystal_description prism
_exptl_crystal_F_000 1056
_exptl_crystal_size_max 0.250
_exptl_crystal_size_mid 0.130
_exptl_crystal_size_min 0.130
_refine_diff_density_max 0.281
_refine_diff_density_min -0.302
_refine_diff_density_rms 0.062
_refine_ls_extinction_method none
_refine_ls_goodness_of_fit_ref 0.882
_refine_ls_hydrogen_treatment constr
_refine_ls_matrix_type full
_refine_ls_number_parameters 685
_refine_ls_number_reflns 10449
_refine_ls_number_restraints 0
_refine_ls_restrained_S_all 0.882
_refine_ls_R_factor_all 0.1921
_refine_ls_R_factor_gt 0.0730
_refine_ls_shift/su_max 0.000
_refine_ls_shift/su_mean 0.000
_refine_ls_structure_factor_coef Fsqd
_refine_ls_weighting_details 'w=1/[\s^2^(Fo^2^)+(0.0430P)^2^] where P=(Fo^2^+2Fc^2^)/3'
_refine_ls_weighting_scheme calc
_refine_ls_wR_factor_gt 0.1222
_refine_ls_wR_factor_ref 0.1504
_reflns_Friedel_coverage 0.000
_reflns_number_gt 4684
_reflns_number_total 10449
_reflns_threshold_expression 'I > 2\s(I)'
_cod_data_source_file c9dt02718a3.cif
_cod_data_source_block 8
_cod_depositor_comments 'Adding full bibliography for 7700823--7700825.cif.'
_cod_original_cell_volume 2765.6(6)
_cod_database_code 7700823
_shelx_shelxl_version_number 2016/6
_shelx_space_group_comment
;
The symmetry employed for this shelxl refinement is uniquely defined
by the following loop, which should always be used as a source of
symmetry information in preference to the above space-group names.
They are only intended as comments.
;
_shelx_estimated_absorpt_t_min 0.983
_shelx_estimated_absorpt_t_max 0.991

loop_
_space_group_symop_operation_xyz
'x, y, z'
'-x, -y, -z'

loop_
_atom_site_label
_atom_site_type_symbol
_atom_site_fract_x
_atom_site_fract_y
_atom_site_fract_z
_atom_site_U_iso_or_equiv
_atom_site_adp_type
_atom_site_occupancy
_atom_site_site_symmetry_order
_atom_site_calc_flag
_atom_site_refinement_flags_posn
_atom_site_refinement_flags_adp
N1A N -0.0054(3) -0.00738(16) 0.20721(15) 0.0197(7) Uani 1 1 d . .
N2A N 0.1724(3) 0.09296(15) 0.26746(15) 0.0170(7) Uani 1 1 d . .
N1B N 0.6659(3) 0.71852(15) 0.30237(15) 0.0180(7) Uani 1 1 d . .
N2B N 0.7917(3) 0.62085(15) 0.23679(15) 0.0149(6) Uani 1 1 d . .
C36A C 0.0351(3) 0.0965(2) 0.0951(2) 0.0239(9) Uani 1 1 d . .
H36A H 0.101360 0.053054 0.100921 0.029 Uiso 1 1 calc R U
C35A C 0.0098(4) 0.1284(2) 0.0290(2) 0.0291(10) Uani 1 1 d . .
H35A H 0.060120 0.107383 -0.009272 0.035 Uiso 1 1 calc R U
C34A C -0.0881(4) 0.1904(2) 0.0190(2) 0.0302(10) Uani 1 1 d . .
H34A H -0.105705 0.212165 -0.026281 0.036 Uiso 1 1 calc R U
C33A C -0.1605(4) 0.2210(2) 0.0748(2) 0.0299(10) Uani 1 1 d . .
H33A H -0.229666 0.263150 0.067727 0.036 Uiso 1 1 calc R U
C32A C -0.1318(3) 0.18978(19) 0.1414(2) 0.0225(9) Uani 1 1 d . .
H32A H -0.180181 0.212301 0.179832 0.027 Uiso 1 1 calc R U
C31A C -0.0344(3) 0.12659(19) 0.15371(19) 0.0181(8) Uani 1 1 d . .
C24A C -0.1289(3) 0.1862(2) 0.3146(2) 0.0246(9) Uani 1 1 d . .
H30A H -0.063901 0.224626 0.300966 0.030 Uiso 1 1 calc R U
C22A C -0.3229(3) 0.1542(2) 0.3841(2) 0.0275(9) Uani 1 1 d . .
H29A H -0.392241 0.169465 0.416515 0.033 Uiso 1 1 calc R U
C23A C -0.2275(3) 0.2089(2) 0.3632(2) 0.0272(9) Uani 1 1 d . .
H28A H -0.229274 0.262057 0.382005 0.033 Uiso 1 1 calc R U
C21A C -0.3161(3) 0.0773(2) 0.3574(2) 0.0275(10) Uani 1 1 d . .
H27A H -0.379836 0.039104 0.372285 0.033 Uiso 1 1 calc R U
C20A C -0.2174(3) 0.0548(2) 0.30920(19) 0.0229(9) Uani 1 1 d . .
H26A H -0.214296 0.001329 0.291891 0.027 Uiso 1 1 calc R U
C19A C -0.1218(3) 0.10903(19) 0.28514(19) 0.0179(8) Uani 1 1 d . .
C30A C -0.3405(4) 0.0032(2) 0.1256(2) 0.0334(10) Uani 1 1 d . .
H24A H -0.284839 0.051625 0.135077 0.040 Uiso 1 1 calc R U
C29A C -0.4984(4) 0.0018(2) 0.0957(2) 0.0375(11) Uani 1 1 d . .
H23A H -0.549141 0.048967 0.084440 0.045 Uiso 1 1 calc R U
C28A C -0.5809(4) -0.0681(2) 0.0823(2) 0.0362(11) Uani 1 1 d . .
H22A H -0.688237 -0.069296 0.061363 0.043 Uiso 1 1 calc R U
C27A C -0.5074(4) -0.1358(2) 0.0995(2) 0.0363(11) Uani 1 1 d . .
H21A H -0.564202 -0.183932 0.091062 0.044 Uiso 1 1 calc R U
C26A C -0.3507(4) -0.1343(2) 0.1291(2) 0.0342(10) Uani 1 1 d . .
H20A H -0.301630 -0.181659 0.141206 0.041 Uiso 1 1 calc R U
C25A C -0.2632(3) -0.0651(2) 0.14171(19) 0.0216(8) Uani 1 1 d . .
C18A C 0.3302(4) 0.0492(2) 0.4619(2) 0.0337(10) Uani 1 1 d . .
H18A H 0.401029 0.036042 0.427543 0.051 Uiso 1 1 calc R U
H18B H 0.384021 0.084331 0.502676 0.051 Uiso 1 1 calc R U
H18C H 0.297066 0.001394 0.480000 0.051 Uiso 1 1 calc R U
C17A C 0.0771(3) 0.1102(2) 0.4769(2) 0.0318(10) Uani 1 1 d . .
H17A H -0.014031 0.135996 0.452097 0.048 Uiso 1 1 calc R U
H17B H 0.043592 0.062436 0.494986 0.048 Uiso 1 1 calc R U
H17C H 0.130547 0.145373 0.517662 0.048 Uiso 1 1 calc R U
C16A C 0.1880(3) 0.0895(2) 0.4238(2) 0.0265(9) Uani 1 1 d . .
H16A H 0.132444 0.051541 0.384092 0.032 Uiso 1 1 calc R U
C15A C 0.4964(4) 0.2080(2) 0.1985(2) 0.0423(12) Uani 1 1 d . .
H15A H 0.539174 0.163085 0.223180 0.063 Uiso 1 1 calc R U
H15B H 0.503552 0.199582 0.146927 0.063 Uiso 1 1 calc R U
H15C H 0.555781 0.255314 0.220244 0.063 Uiso 1 1 calc R U
C14A C 0.2595(4) 0.2864(2) 0.1688(2) 0.0515(13) Uani 1 1 d . .
H14A H 0.275965 0.280400 0.118343 0.077 Uiso 1 1 calc R U
H14B H 0.147647 0.289426 0.169919 0.077 Uiso 1 1 calc R U
H14C H 0.312139 0.334390 0.193555 0.077 Uiso 1 1 calc R U
C13A C 0.3250(4) 0.2173(2) 0.2068(2) 0.0281(10) Uani 1 1 d . .
H13A H 0.266699 0.169760 0.181168 0.034 Uiso 1 1 calc R U
C12A C 0.2392(3) 0.1599(2) 0.3890(2) 0.0223(9) Uani 1 1 d . .
C11A C 0.2948(3) 0.2269(2) 0.4338(2) 0.0303(10) Uani 1 1 d . .
H11A H 0.293945 0.229005 0.484429 0.036 Uiso 1 1 calc R U
C10A C 0.3507(4) 0.2900(2) 0.4056(2) 0.0337(10) Uani 1 1 d . .
H10A H 0.384659 0.335805 0.436602 0.040 Uiso 1 1 calc R U
C9A C 0.3578(4) 0.2872(2) 0.3327(2) 0.0318(10) Uani 1 1 d . .
H9A H 0.399602 0.330710 0.314315 0.038 Uiso 1 1 calc R U
C8A C 0.3048(3) 0.2216(2) 0.2853(2) 0.0230(9) Uani 1 1 d . .
C7A C 0.2417(3) 0.1594(2) 0.3150(2) 0.0199(8) Uani 1 1 d . .
C6A C 0.2433(3) 0.02691(19) 0.26131(19) 0.0205(8) Uani 1 1 d . .
H6A H 0.350607 0.020756 0.279630 0.025 Uiso 1 1 calc R U
C5A C -0.0955(3) -0.0676(2) 0.17037(19) 0.0221(9) Uani 1 1 d . .
C4A C -0.0002(4) -0.13286(19) 0.1660(2) 0.0243(9) Uani 1 1 d . .
H4A H -0.033468 -0.183149 0.143229 0.029 Uiso 1 1 calc R U
C3A C 0.1493(4) -0.1123(2) 0.1999(2) 0.0251(9) Uani 1 1 d . .
H3A H 0.237227 -0.145061 0.205001 0.030 Uiso 1 1 calc R U
C2A C 0.1453(3) -0.0342(2) 0.22498(19) 0.0206(8) Uani 1 1 d . .
C36B C 0.5915(4) 0.5152(2) 0.3594(2) 0.0288(9) Uani 1 1 d . .
H36B H 0.509176 0.495150 0.322280 0.035 Uiso 1 1 calc R U
C35B C 0.6266(5) 0.4781(2) 0.4222(2) 0.0476(12) Uani 1 1 d . .
H35B H 0.567431 0.433174 0.427410 0.057 Uiso 1 1 calc R U
C34B C 0.7452(5) 0.5047(2) 0.4771(2) 0.0435(11) Uani 1 1 d . .
H34B H 0.769871 0.478044 0.519484 0.052 Uiso 1 1 calc R U
C33B C 0.8273(4) 0.5706(2) 0.4693(2) 0.0353(10) Uani 1 1 d . .
H33B H 0.908629 0.590427 0.507012 0.042 Uiso 1 1 calc R U
C32B C 0.7926(4) 0.6086(2) 0.4069(2) 0.0248(9) Uani 1 1 d . .
H32B H 0.850565 0.654334 0.402808 0.030 Uiso 1 1 calc R U
C31B C 0.6745(3) 0.58152(19) 0.34967(19) 0.0190(8) Uani 1 1 d . .
C20B C 0.3795(3) 0.6670(2) 0.19957(19) 0.0207(8) Uani 1 1 d . .
H30B H 0.403832 0.719600 0.218256 0.025 Uiso 1 1 calc R U
C21B C 0.2407(3) 0.6499(2) 0.15201(19) 0.0236(9) Uani 1 1 d . .
H29B H 0.171899 0.690788 0.138783 0.028 Uiso 1 1 calc R U
C22B C 0.2013(3) 0.5741(2) 0.1237(2) 0.0262(9) Uani 1 1 d . .
H28B H 0.105314 0.562325 0.091918 0.031 Uiso 1 1 calc R U
C23B C 0.3046(3) 0.5156(2) 0.1426(2) 0.0249(9) Uani 1 1 d . .
H27B H 0.279572 0.463227 0.123411 0.030 Uiso 1 1 calc R U
C24B C 0.4443(3) 0.53280(19) 0.18928(19) 0.0217(9) Uani 1 1 d . .
H26B H 0.514715 0.491872 0.200233 0.026 Uiso 1 1 calc R U
C19B C 0.4846(3) 0.60865(19) 0.22073(19) 0.0169(8) Uani 1 1 d . .
C26B C 0.3706(4) 0.8403(2) 0.3774(2) 0.0321(10) Uani 1 1 d . .
H24B H 0.407228 0.888551 0.365239 0.039 Uiso 1 1 calc R U
C27B C 0.2330(4) 0.8378(2) 0.4049(2) 0.0405(12) Uani 1 1 d . .
H23B H 0.176998 0.884371 0.411717 0.049 Uiso 1 1 calc R U
C28B C 0.1778(4) 0.7696(2) 0.4220(2) 0.0378(11) Uani 1 1 d . .
H22B H 0.083575 0.768358 0.440818 0.045 Uiso 1 1 calc R U
C29B C 0.2580(4) 0.7021(2) 0.4121(2) 0.0401(11) Uani 1 1 d . .
H21B H 0.218975 0.654112 0.423581 0.048 Uiso 1 1 calc R U
C30B C 0.3955(4) 0.7043(2) 0.3853(2) 0.0333(10) Uani 1 1 d . .
H20B H 0.450541 0.657327 0.378976 0.040 Uiso 1 1 calc R U
C25B C 0.4556(3) 0.7733(2) 0.36744(19) 0.0208(8) Uani 1 1 d . .
C18B C 0.9256(4) 0.4040(2) 0.3095(2) 0.0475(12) Uani 1 1 d . .
H18D H 0.973094 0.401937 0.360475 0.071 Uiso 1 1 calc R U
H18E H 0.812342 0.397486 0.304280 0.071 Uiso 1 1 calc R U
H18F H 0.966471 0.362053 0.279584 0.071 Uiso 1 1 calc R U
C17B C 1.1404(4) 0.4964(2) 0.2979(2) 0.0373(11) Uani 1 1 d . .
H17D H 1.183077 0.491225 0.348950 0.056 Uiso 1 1 calc R U
H17E H 1.187325 0.457708 0.266992 0.056 Uiso 1 1 calc R U
H17F H 1.163816 0.548962 0.286134 0.056 Uiso 1 1 calc R U
C16B C 0.9643(4) 0.4829(2) 0.2849(2) 0.0262(9) Uani 1 1 d . .
H16B H 0.919072 0.524398 0.315450 0.031 Uiso 1 1 calc R U
C15B C 0.5379(3) 0.6253(2) 0.02958(19) 0.0266(9) Uani 1 1 d . .
H15D H 0.498021 0.674999 0.013388 0.040 Uiso 1 1 calc R U
H15E H 0.554570 0.590297 -0.012485 0.040 Uiso 1 1 calc R U
H15F H 0.462174 0.601204 0.054239 0.040 Uiso 1 1 calc R U
C14B C 0.8079(3) 0.6819(2) 0.04473(19) 0.0241(9) Uani 1 1 d . .
H14D H 0.760616 0.729321 0.026551 0.036 Uiso 1 1 calc R U
H14E H 0.903337 0.695785 0.079565 0.036 Uiso 1 1 calc R U
H14F H 0.833127 0.647245 0.004105 0.036 Uiso 1 1 calc R U
C13B C 0.6929(3) 0.63989(19) 0.08231(19) 0.0194(8) Uani 1 1 d . .
H13B H 0.672740 0.675409 0.124779 0.023 Uiso 1 1 calc R U
C12B C 0.7645(3) 0.5666(2) 0.1106(2) 0.0196(8) Uani 1 1 d . .
C11B C 0.7858(3) 0.50464(19) 0.0601(2) 0.0224(9) Uani 1 1 d . .
H11B H 0.751026 0.509206 0.009964 0.027 Uiso 1 1 calc R U
C10B C 0.8560(3) 0.4371(2) 0.0813(2) 0.0249(9) Uani 1 1 d . .
H10B H 0.866416 0.394836 0.046222 0.030 Uiso 1 1 calc R U
C9B C 0.9108(4) 0.4312(2) 0.1536(2) 0.0252(9) Uani 1 1 d . .
H9B H 0.961492 0.384932 0.167771 0.030 Uiso 1 1 calc R U
C8B C 0.8944(3) 0.49047(19) 0.2062(2) 0.0195(8) Uani 1 1 d . .
C7B C 0.8188(3) 0.55821(19) 0.18366(19) 0.0167(8) Uani 1 1 d . .
C6B C 0.8710(3) 0.68650(19) 0.24590(18) 0.0199(8) Uani 1 1 d . .
H6B H 0.964802 0.693120 0.227616 0.024 Uiso 1 1 calc R U
C5B C 0.6013(4) 0.7787(2) 0.33913(19) 0.0215(8) Uani 1 1 d . .
C4B C 0.6994(4) 0.8444(2) 0.34405(19) 0.0260(9) Uani 1 1 d . .
H4B H 0.682083 0.894669 0.366456 0.031 Uiso 1 1 calc R U
C3B C 0.8256(4) 0.8243(2) 0.31099(19) 0.0251(9) Uani 1 1 d . .
H3B H 0.910265 0.857453 0.306709 0.030 Uiso 1 1 calc R U
C2B C 0.8040(3) 0.74617(19) 0.28535(19) 0.0181(8) Uani 1 1 d . .
B1 B -0.0102(4) 0.0839(2) 0.2275(2) 0.0194(10) Uani 1 1 d . .
B2 B 0.6422(4) 0.6292(2) 0.2782(2) 0.0194(10) Uani 1 1 d . .

loop_
_atom_site_aniso_label
_atom_site_aniso_U_11
_atom_site_aniso_U_22
_atom_site_aniso_U_33
_atom_site_aniso_U_23
_atom_site_aniso_U_13
_atom_site_aniso_U_12
N1A 0.0181(14) 0.0244(17) 0.0168(19) -0.0012(14) 0.0051(13) -0.0004(12)
N2A 0.0187(13) 0.0170(16) 0.0148(18) 0.0000(14) 0.0025(12) -0.0004(12)
N1B 0.0160(13) 0.0191(16) 0.0177(19) 0.0000(14) 0.0003(13) -0.0010(12)
N2B 0.0118(13) 0.0193(16) 0.0130(18) 0.0008(13) 0.0004(12) 0.0041(12)
C36A 0.0211(17) 0.029(2) 0.021(2) 0.0031(19) 0.0015(17) 0.0015(16)
C35A 0.0241(19) 0.042(3) 0.020(2) -0.001(2) 0.0021(17) -0.0036(18)
C34A 0.0293(19) 0.032(2) 0.028(3) 0.012(2) -0.0036(18) -0.0105(18)
C33A 0.0247(18) 0.028(2) 0.037(3) 0.009(2) 0.0003(19) -0.0017(16)
C32A 0.0226(17) 0.021(2) 0.024(2) 0.0041(18) 0.0026(17) -0.0011(16)
C31A 0.0113(15) 0.022(2) 0.019(2) 0.0008(17) -0.0016(15) -0.0019(14)
C24A 0.0160(16) 0.030(2) 0.026(2) 0.0029(19) -0.0010(16) 0.0006(15)
C22A 0.0198(18) 0.042(3) 0.022(2) 0.003(2) 0.0056(17) 0.0087(17)
C23A 0.0226(18) 0.031(2) 0.027(3) -0.0007(19) 0.0041(17) 0.0057(17)
C21A 0.0168(17) 0.036(2) 0.032(3) 0.008(2) 0.0082(17) 0.0016(16)
C20A 0.0190(17) 0.023(2) 0.027(2) 0.0046(18) 0.0049(17) -0.0003(15)
C19A 0.0125(15) 0.0187(19) 0.021(2) 0.0051(17) -0.0036(15) 0.0019(14)
C30A 0.028(2) 0.025(2) 0.046(3) 0.008(2) -0.0027(19) -0.0055(17)
C29A 0.0227(19) 0.036(3) 0.052(3) 0.011(2) -0.0010(19) -0.0038(18)
C28A 0.0218(18) 0.040(3) 0.045(3) 0.003(2) 0.0019(19) -0.0073(18)
C27A 0.030(2) 0.030(2) 0.046(3) -0.002(2) 0.002(2) -0.0094(18)
C26A 0.030(2) 0.029(2) 0.043(3) -0.003(2) 0.0072(19) -0.0020(17)
C25A 0.0245(18) 0.025(2) 0.016(2) 0.0010(18) 0.0074(16) -0.0055(16)
C18A 0.0293(19) 0.042(3) 0.030(3) 0.001(2) 0.0066(18) 0.0046(18)
C17A 0.0215(18) 0.044(3) 0.031(3) 0.003(2) 0.0071(18) 0.0039(17)
C16A 0.0225(18) 0.035(2) 0.021(2) 0.0015(19) 0.0022(17) 0.0022(16)
C15A 0.032(2) 0.056(3) 0.042(3) 0.009(2) 0.012(2) 0.0132(19)
C14A 0.047(2) 0.051(3) 0.060(4) 0.023(3) 0.012(2) 0.015(2)
C13A 0.0223(18) 0.027(2) 0.034(3) 0.010(2) -0.0016(18) -0.0026(16)
C12A 0.0114(16) 0.030(2) 0.025(2) 0.0004(19) 0.0017(16) 0.0029(15)
C11A 0.0238(18) 0.041(3) 0.024(3) -0.006(2) 0.0061(18) -0.0015(18)
C10A 0.0271(19) 0.029(2) 0.043(3) -0.012(2) 0.009(2) -0.0040(17)
C9A 0.0249(19) 0.027(2) 0.043(3) 0.001(2) 0.0052(19) -0.0040(16)
C8A 0.0129(16) 0.026(2) 0.030(3) 0.0013(19) 0.0032(16) 0.0042(15)
C7A 0.0120(15) 0.025(2) 0.023(2) 0.0023(18) 0.0040(16) 0.0060(15)
C6A 0.0173(16) 0.025(2) 0.020(2) 0.0028(18) 0.0036(16) 0.0046(16)
C5A 0.0242(18) 0.025(2) 0.016(2) -0.0002(18) 0.0048(16) -0.0025(16)
C4A 0.035(2) 0.016(2) 0.024(2) -0.0017(18) 0.0115(18) 0.0003(16)
C3A 0.0268(19) 0.024(2) 0.027(3) 0.0057(19) 0.0106(17) 0.0073(16)
C2A 0.0194(17) 0.023(2) 0.019(2) 0.0004(18) 0.0052(16) 0.0053(15)
C36B 0.0305(19) 0.029(2) 0.026(3) 0.009(2) 0.0001(18) -0.0059(17)
C35B 0.064(3) 0.046(3) 0.034(3) 0.012(2) 0.008(2) -0.015(2)
C34B 0.068(3) 0.041(3) 0.024(3) 0.019(2) 0.005(2) 0.010(2)
C33B 0.036(2) 0.040(3) 0.028(3) 0.002(2) 0.0011(19) 0.0085(19)
C32B 0.0248(18) 0.027(2) 0.024(2) 0.0035(19) 0.0069(17) 0.0050(16)
C31B 0.0168(16) 0.020(2) 0.022(2) 0.0008(17) 0.0066(16) 0.0066(15)
C20B 0.0169(16) 0.023(2) 0.021(2) 0.0017(18) 0.0008(16) -0.0002(15)
C21B 0.0163(17) 0.035(2) 0.020(2) 0.0035(19) 0.0037(16) 0.0116(16)
C22B 0.0131(16) 0.043(3) 0.021(2) 0.002(2) 0.0014(16) -0.0043(17)
C23B 0.0202(18) 0.028(2) 0.026(3) -0.0022(19) 0.0054(17) -0.0070(16)
C24B 0.0149(16) 0.025(2) 0.025(2) -0.0012(18) 0.0050(16) -0.0031(15)
C19B 0.0137(15) 0.022(2) 0.018(2) 0.0068(17) 0.0069(15) -0.0005(14)
C26B 0.0263(19) 0.024(2) 0.042(3) -0.003(2) -0.0023(19) -0.0002(17)
C27B 0.024(2) 0.041(3) 0.053(3) -0.010(2) 0.004(2) 0.0085(19)
C28B 0.0246(19) 0.046(3) 0.043(3) -0.011(2) 0.0130(19) 0.0053(19)
C29B 0.038(2) 0.036(3) 0.052(3) 0.007(2) 0.021(2) 0.0022(19)
C30B 0.031(2) 0.029(2) 0.046(3) 0.004(2) 0.022(2) 0.0092(17)
C25B 0.0209(17) 0.025(2) 0.014(2) -0.0063(17) -0.0016(15) 0.0045(16)
C18B 0.057(3) 0.046(3) 0.042(3) 0.020(2) 0.006(2) 0.007(2)
C17B 0.031(2) 0.058(3) 0.022(3) 0.010(2) -0.0032(18) 0.0025(19)
C16B 0.0272(18) 0.026(2) 0.026(3) 0.0031(19) 0.0080(17) 0.0077(16)
C15B 0.0208(17) 0.033(2) 0.025(2) 0.0037(19) 0.0021(17) 0.0045(16)
C14B 0.0220(17) 0.028(2) 0.022(2) 0.0064(18) 0.0012(16) -0.0029(15)
C13B 0.0169(16) 0.025(2) 0.014(2) -0.0006(17) -0.0011(15) -0.0001(15)
C12B 0.0126(16) 0.023(2) 0.023(2) 0.0033(18) 0.0037(16) -0.0026(14)
C11B 0.0204(17) 0.025(2) 0.021(2) -0.0023(18) 0.0040(16) -0.0031(16)
C10B 0.0262(18) 0.025(2) 0.023(2) -0.0085(19) 0.0062(17) -0.0005(16)
C9B 0.0269(19) 0.022(2) 0.028(3) 0.0032(19) 0.0079(18) 0.0036(16)
C8B 0.0150(16) 0.023(2) 0.022(2) 0.0050(18) 0.0037(16) 0.0002(15)
C7B 0.0124(15) 0.020(2) 0.018(2) -0.0021(17) 0.0051(15) -0.0029(14)
C6B 0.0148(16) 0.028(2) 0.017(2) 0.0028(18) 0.0016(15) -0.0036(15)
C5B 0.0263(18) 0.024(2) 0.013(2) 0.0012(17) -0.0024(16) 0.0046(16)
C4B 0.035(2) 0.023(2) 0.018(2) -0.0035(18) 0.0010(18) -0.0001(17)
C3B 0.0301(19) 0.026(2) 0.017(2) -0.0038(18) -0.0008(17) -0.0074(16)
C2B 0.0206(16) 0.020(2) 0.013(2) -0.0001(17) 0.0039(15) -0.0048(15)
B1 0.0149(18) 0.020(2) 0.022(3) 0.001(2) -0.0006(18) 0.0013(17)
B2 0.0161(18) 0.021(2) 0.021(3) -0.001(2) 0.0039(18) 0.0032(17)

loop_
_atom_type_symbol
_atom_type_description
_atom_type_scat_dispersion_real
_atom_type_scat_dispersion_imag
_atom_type_scat_source
C C 0.0033 0.0016 'International Tables Vol C Tables 4.2.6.8 and 6.1.1.4'
H H 0.0000 0.0000 'International Tables Vol C Tables 4.2.6.8 and 6.1.1.4'
N N 0.0061 0.0033 'International Tables Vol C Tables 4.2.6.8 and 6.1.1.4'
B B 0.0013 0.0007 'International Tables Vol C Tables 4.2.6.8 and 6.1.1.4'

loop_
_geom_angle_atom_site_label_1
_geom_angle_atom_site_label_2
_geom_angle_atom_site_label_3
_geom_angle
C5A N1A C2A 107.8(3)
C5A N1A B1 140.9(3)
C2A N1A B1 110.6(2)
C6A N2A C7A 122.4(3)
C6A N2A B1 110.8(3)
C7A N2A B1 125.8(2)
C5B N1B C2B 107.8(3)
C5B N1B B2 141.2(3)
C2B N1B B2 110.8(2)
C6B N2B C7B 121.6(3)
C6B N2B B2 110.4(3)
C7B N2B B2 126.7(2)
C35A C36A C31A 122.0(3)
C35A C36A H36A 119.0
C31A C36A H36A 119.0
C34A C35A C36A 120.0(4)
C34A C35A H35A 120.0
C36A C35A H35A 120.0
C35A C34A C33A 119.9(4)
C35A C34A H34A 120.1
C33A C34A H34A 120.1
C34A C33A C32A 119.8(3)
C34A C33A H33A 120.1
C32A C33A H33A 120.1
C33A C32A C31A 122.2(3)
C33A C32A H32A 118.9
C31A C32A H32A 118.9
C32A C31A C36A 116.2(3)
C32A C31A B1 123.7(3)
C36A C31A B1 119.9(3)
C23A C24A C19A 122.5(3)
C23A C24A H30A 118.8
C19A C24A H30A 118.8
C21A C22A C23A 119.1(3)
C21A C22A H29A 120.5
C23A C22A H29A 120.5
C22A C23A C24A 119.9(3)
C22A C23A H28A 120.0
C24A C23A H28A 120.0
C22A C21A C20A 120.8(3)
C22A C21A H27A 119.6
C20A C21A H27A 119.6
C21A C20A C19A 121.8(3)
C21A C20A H26A 119.1
C19A C20A H26A 119.1
C24A C19A C20A 115.9(3)
C24A C19A B1 122.0(3)
C20A C19A B1 122.2(3)
C25A C30A C29A 121.1(3)
C25A C30A H24A 119.4
C29A C30A H24A 119.4
C28A C29A C30A 120.0(4)
C28A C29A H23A 120.0
C30A C29A H23A 120.0
C27A C28A C29A 119.6(3)
C27A C28A H22A 120.2
C29A C28A H22A 120.2
C28A C27A C26A 120.3(3)
C28A C27A H21A 119.9
C26A C27A H21A 119.9
C27A C26A C25A 121.6(4)
C27A C26A H20A 119.2
C25A C26A H20A 119.2
C30A C25A C26A 117.4(3)
C30A C25A C5A 123.5(3)
C26A C25A C5A 119.2(3)
C16A C18A H18A 109.5
C16A C18A H18B 109.5
H18A C18A H18B 109.5
C16A C18A H18C 109.5
H18A C18A H18C 109.5
H18B C18A H18C 109.5
C16A C17A H17A 109.5
C16A C17A H17B 109.5
H17A C17A H17B 109.5
C16A C17A H17C 109.5
H17A C17A H17C 109.5
H17B C17A H17C 109.5
C17A C16A C18A 109.8(3)
C17A C16A C12A 113.3(3)
C18A C16A C12A 110.0(3)
C17A C16A H16A 107.8
C18A C16A H16A 107.8
C12A C16A H16A 107.8
C13A C15A H15A 109.5
C13A C15A H15B 109.5
H15A C15A H15B 109.5
C13A C15A H15C 109.5
H15A C15A H15C 109.5
H15B C15A H15C 109.5
C13A C14A H14A 109.5
C13A C14A H14B 109.5
H14A C14A H14B 109.5
C13A C14A H14C 109.5
H14A C14A H14C 109.5
H14B C14A H14C 109.5
C14A C13A C8A 113.2(3)
C14A C13A C15A 109.4(3)
C8A C13A C15A 111.9(3)
C14A C13A H13A 107.4
C8A C13A H13A 107.4
C15A C13A H13A 107.4
C7A C12A C11A 117.7(3)
C7A C12A C16A 123.4(3)
C11A C12A C16A 118.7(3)
C10A C11A C12A 120.9(4)
C10A C11A H11A 119.6
C12A C11A H11A 119.6
C11A C10A C9A 120.5(4)
C11A C10A H10A 119.8
C9A C10A H10A 119.8
C10A C9A C8A 121.3(4)
C10A C9A H9A 119.4
C8A C9A H9A 119.4
C9A C8A C7A 117.0(4)
C9A C8A C13A 120.3(3)
C7A C8A C13A 122.6(3)
C12A C7A C8A 122.5(3)
C12A C7A N2A 118.1(3)
C8A C7A N2A 119.4(3)
N2A C6A C2A 113.2(3)
N2A C6A H6A 123.4
C2A C6A H6A 123.4
N1A C5A C4A 107.6(3)
N1A C5A C25A 126.1(3)
C4A C5A C25A 126.3(3)
C3A C4A C5A 109.1(3)
C3A C4A H4A 125.4
C5A C4A H4A 125.4
C4A C3A C2A 106.0(3)
C4A C3A H3A 127.0
C2A C3A H3A 127.0
C3A C2A N1A 109.4(3)
C3A C2A C6A 140.9(3)
N1A C2A C6A 109.6(3)
C35B C36B C31B 121.2(4)
C35B C36B H36B 119.4
C31B C36B H36B 119.4
C34B C35B C36B 121.5(4)
C34B C35B H35B 119.3
C36B C35B H35B 119.3
C33B C34B C35B 118.5(4)
C33B C34B H34B 120.8
C35B C34B H34B 120.8
C34B C33B C32B 120.6(4)
C34B C33B H33B 119.7
C32B C33B H33B 119.7
C33B C32B C31B 121.8(3)
C33B C32B H32B 119.1
C31B C32B H32B 119.1
C36B C31B C32B 116.4(3)
C36B C31B B2 124.9(3)
C32B C31B B2 118.7(3)
C21B C20B C19B 121.7(3)
C21B C20B H30B 119.1
C19B C20B H30B 119.1
C22B C21B C20B 120.8(3)
C22B C21B H29B 119.6
C20B C21B H29B 119.6
C21B C22B C23B 118.6(3)
C21B C22B H28B 120.7
C23B C22B H28B 120.7
C22B C23B C24B 120.7(3)
C22B C23B H27B 119.7
C24B C23B H27B 119.7
C23B C24B C19B 121.9(3)
C23B C24B H26B 119.0
C19B C24B H26B 119.0
C24B C19B C20B 116.2(3)
C24B C19B B2 122.8(3)
C20B C19B B2 121.0(3)
C27B C26B C25B 121.0(4)
C27B C26B H24B 119.5
C25B C26B H24B 119.5
C28B C27B C26B 120.5(4)
C28B C27B H23B 119.7
C26B C27B H23B 119.7
C27B C28B C29B 120.0(3)
C27B C28B H22B 120.0
C29B C28B H22B 120.0
C28B C29B C30B 119.8(4)
C28B C29B H21B 120.1
C30B C29B H21B 120.1
C29B C30B C25B 121.7(3)
C29B C30B H20B 119.1
C25B C30B H20B 119.1
C30B C25B C26B 117.0(3)
C30B C25B C5B 123.9(3)
C26B C25B C5B 119.2(3)
C16B C18B H18D 109.5
C16B C18B H18E 109.5
H18D C18B H18E 109.5
C16B C18B H18F 109.5
H18D C18B H18F 109.5
H18E C18B H18F 109.5
C16B C17B H17D 109.5
C16B C17B H17E 109.5
H17D C17B H17E 109.5
C16B C17B H17F 109.5
H17D C17B H17F 109.5
H17E C17B H17F 109.5
C8B C16B C17B 110.8(3)
C8B C16B C18B 112.6(3)
C17B C16B C18B 110.0(3)
C8B C16B H16B 107.8
C17B C16B H16B 107.8
C18B C16B H16B 107.8
C13B C15B H15D 109.5
C13B C15B H15E 109.5
H15D C15B H15E 109.5
C13B C15B H15F 109.5
H15D C15B H15F 109.5
H15E C15B H15F 109.5
C13B C14B H14D 109.5
C13B C14B H14E 109.5
H14D C14B H14E 109.5
C13B C14B H14F 109.5
H14D C14B H14F 109.5
H14E C14B H14F 109.5
C12B C13B C14B 110.0(2)
C12B C13B C15B 113.7(3)
C14B C13B C15B 109.2(3)
C12B C13B H13B 107.9
C14B C13B H13B 107.9
C15B C13B H13B 107.9
C7B C12B C11B 117.7(3)
C7B C12B C13B 124.3(3)
C11B C12B C13B 117.9(3)
C10B C11B C12B 121.5(4)
C10B C11B H11B 119.2
C12B C11B H11B 119.2
C9B C10B C11B 119.4(3)
C9B C10B H10B 120.3
C11B C10B H10B 120.3
C10B C9B C8B 122.0(3)
C10B C9B H9B 119.0
C8B C9B H9B 119.0
C9B C8B C7B 117.8(3)
C9B C8B C16B 119.9(3)
C7B C8B C16B 122.3(3)
C12B C7B C8B 121.7(3)
C12B C7B N2B 118.1(3)
C8B C7B N2B 120.2(3)
N2B C6B C2B 113.1(3)
N2B C6B H6B 123.4
C2B C6B H6B 123.4
N1B C5B C4B 107.6(3)
N1B C5B C25B 124.9(3)
C4B C5B C25B 127.5(3)
C3B C4B C5B 108.9(3)
C3B C4B H4B 125.5
C5B C4B H4B 125.5
C4B C3B C2B 106.4(3)
C4B C3B H3B 126.8
C2B C3B H3B 126.8
C3B C2B N1B 109.2(3)
C3B C2B C6B 141.4(3)
N1B C2B C6B 109.3(3)
N1A B1 C19A 114.0(3)
N1A B1 C31A 108.6(3)
C19A B1 C31A 117.2(3)
N1A B1 N2A 95.3(2)
C19A B1 N2A 109.6(3)
C31A B1 N2A 109.7(3)
N1B B2 C19B 113.3(3)
N1B B2 C31B 108.8(3)
C19B B2 C31B 117.8(3)
N1B B2 N2B 96.1(2)
C19B B2 N2B 109.6(3)
C31B B2 N2B 109.0(2)

loop_
_geom_bond_atom_site_label_1
_geom_bond_atom_site_label_2
_geom_bond_distance
N1A C5A 1.357(4)
N1A C2A 1.391(4)
N1A B1 1.584(4)
N2A C6A 1.301(4)
N2A C7A 1.446(4)
N2A B1 1.640(4)
N1B C5B 1.369(4)
N1B C2B 1.390(4)
N1B B2 1.565(4)
N2B C6B 1.304(4)
N2B C7B 1.448(4)
N2B B2 1.629(4)
C36A C35A 1.388(5)
C36A C31A 1.404(4)
C36A H36A 0.9500
C35A C34A 1.376(5)
C35A H35A 0.9500
C34A C33A 1.379(5)
C34A H34A 0.9500
C33A C32A 1.393(5)
C33A H33A 0.9500
C32A C31A 1.394(4)
C32A H32A 0.9500
C31A B1 1.612(5)
C24A C23A 1.390(5)
C24A C19A 1.397(4)
C24A H30A 0.9500
C22A C21A 1.378(4)
C22A C23A 1.382(5)
C22A H29A 0.9500
C23A H28A 0.9500
C21A C20A 1.384(4)
C21A H27A 0.9500
C20A C19A 1.404(4)
C20A H26A 0.9500
C19A B1 1.608(5)
C30A C25A 1.390(5)
C30A C29A 1.394(4)
C30A H24A 0.9500
C29A C28A 1.379(5)
C29A H23A 0.9500
C28A C27A 1.371(5)
C28A H22A 0.9500
C27A C26A 1.383(4)
C27A H21A 0.9500
C26A C25A 1.390(4)
C26A H20A 0.9500
C25A C5A 1.471(4)
C18A C16A 1.525(4)
C18A H18A 0.9800
C18A H18B 0.9800
C18A H18C 0.9800
C17A C16A 1.524(4)
C17A H17A 0.9800
C17A H17B 0.9800
C17A H17C 0.9800
C16A C12A 1.529(5)
C16A H16A 1.0000
C15A C13A 1.536(4)
C15A H15A 0.9800
C15A H15B 0.9800
C15A H15C 0.9800
C14A C13A 1.508(5)
C14A H14A 0.9800
C14A H14B 0.9800
C14A H14C 0.9800
C13A C8A 1.510(5)
C13A H13A 1.0000
C12A C7A 1.395(5)
C12A C11A 1.397(4)
C11A C10A 1.373(5)
C11A H11A 0.9500
C10A C9A 1.380(5)
C10A H10A 0.9500
C9A C8A 1.396(5)
C9A H9A 0.9500
C8A C7A 1.404(5)
C6A C2A 1.400(4)
C6A H6A 0.9500
C5A C4A 1.405(4)
C4A C3A 1.378(4)
C4A H4A 0.9500
C3A C2A 1.386(4)
C3A H3A 0.9500
C36B C35B 1.382(5)
C36B C31B 1.392(5)
C36B H36B 0.9500
C35B C34B 1.373(5)
C35B H35B 0.9500
C34B C33B 1.372(5)
C34B H34B 0.9500
C33B C32B 1.384(5)
C33B H33B 0.9500
C32B C31B 1.398(4)
C32B H32B 0.9500
C31B B2 1.624(5)
C20B C21B 1.388(4)
C20B C19B 1.401(4)
C20B H30B 0.9500
C21B C22B 1.381(4)
C21B H29B 0.9500
C22B C23B 1.383(5)
C22B H28B 0.9500
C23B C24B 1.386(4)
C23B H27B 0.9500
C24B C19B 1.400(4)
C24B H26B 0.9500
C19B B2 1.610(5)
C26B C27B 1.387(5)
C26B C25B 1.389(4)
C26B H24B 0.9500
C27B C28B 1.354(5)
C27B H23B 0.9500
C28B C29B 1.371(5)
C28B H22B 0.9500
C29B C30B 1.378(4)
C29B H21B 0.9500
C30B C25B 1.388(5)
C30B H20B 0.9500
C25B C5B 1.465(4)
C18B C16B 1.529(5)
C18B H18D 0.9800
C18B H18E 0.9800
C18B H18F 0.9800
C17B C16B 1.526(4)
C17B H17D 0.9800
C17B H17E 0.9800
C17B H17F 0.9800
C16B C8B 1.517(5)
C16B H16B 1.0000
C15B C13B 1.537(4)
C15B H15D 0.9800
C15B H15E 0.9800
C15B H15F 0.9800
C14B C13B 1.535(4)
C14B H14D 0.9800
C14B H14E 0.9800
C14B H14F 0.9800
C13B C12B 1.511(4)
C13B H13B 1.0000
C12B C7B 1.394(5)
C12B C11B 1.394(4)
C11B C10B 1.376(4)
C11B H11B 0.9500
C10B C9B 1.374(5)
C10B H10B 0.9500
C9B C8B 1.379(4)
C9B H9B 0.9500
C8B C7B 1.406(4)
C6B C2B 1.399(4)
C6B H6B 0.9500
C5B C4B 1.402(4)
C4B C3B 1.383(4)
C4B H4B 0.9500
C3B C2B 1.387(4)
C3B H3B 0.9500

loop_
_geom_torsion_atom_site_label_1
_geom_torsion_atom_site_label_2
_geom_torsion_atom_site_label_3
_geom_torsion_atom_site_label_4
_geom_torsion
C31A C36A C35A C34A -1.2(5)
C36A C35A C34A C33A 0.2(5)
C35A C34A C33A C32A 1.2(5)
C34A C33A C32A C31A -1.7(5)
C33A C32A C31A C36A 0.7(5)
C33A C32A C31A B1 -174.3(3)
C35A C36A C31A C32A 0.7(5)
C35A C36A C31A B1 176.0(3)
C21A C22A C23A C24A 1.4(5)
C19A C24A C23A C22A 0.2(5)
C23A C22A C21A C20A -1.2(5)
C22A C21A C20A C19A -0.5(5)
C23A C24A C19A C20A -1.8(5)
C23A C24A C19A B1 178.5(3)
C21A C20A C19A C24A 2.0(5)
C21A C20A C19A B1 -178.3(3)
C25A C30A C29A C28A 0.7(6)
C30A C29A C28A C27A 0.8(6)
C29A C28A C27A C26A -0.9(6)
C28A C27A C26A C25A -0.6(6)
C29A C30A C25A C26A -2.1(6)
C29A C30A C25A C5A 177.3(4)
C27A C26A C25A C30A 2.1(6)
C27A C26A C25A C5A -177.4(4)
C17A C16A C12A C7A -134.2(3)
C18A C16A C12A C7A 102.4(4)
C17A C16A C12A C11A 49.5(4)
C18A C16A C12A C11A -73.9(4)
C7A C12A C11A C10A -0.4(5)
C16A C12A C11A C10A 176.2(3)
C12A C11A C10A C9A -2.2(5)
C11A C10A C9A C8A 1.8(5)
C10A C9A C8A C7A 1.1(5)
C10A C9A C8A C13A -175.3(3)
C14A C13A C8A C9A -53.9(4)
C15A C13A C8A C9A 70.2(4)
C14A C13A C8A C7A 129.9(3)
C15A C13A C8A C7A -105.9(4)
C11A C12A C7A C8A 3.4(5)
C16A C12A C7A C8A -173.0(3)
C11A C12A C7A N2A -174.9(3)
C16A C12A C7A N2A 8.8(4)
C9A C8A C7A C12A -3.7(5)
C13A C8A C7A C12A 172.6(3)
C9A C8A C7A N2A 174.5(3)
C13A C8A C7A N2A -9.2(4)
C6A N2A C7A C12A -78.3(4)
B1 N2A C7A C12A 89.4(4)
C6A N2A C7A C8A 103.3(4)
B1 N2A C7A C8A -88.9(4)
C7A N2A C6A C2A 167.4(3)
B1 N2A C6A C2A -2.0(4)
C2A N1A C5A C4A 0.7(4)
B1 N1A C5A C4A 170.3(4)
C2A N1A C5A C25A 179.5(3)
B1 N1A C5A C25A -10.9(7)
C30A C25A C5A N1A 23.7(6)
C26A C25A C5A N1A -156.9(4)
C30A C25A C5A C4A -157.7(4)
C26A C25A C5A C4A 21.7(6)
N1A C5A C4A C3A -0.4(4)
C25A C5A C4A C3A -179.2(3)
C5A C4A C3A C2A -0.1(4)
C4A C3A C2A N1A 0.6(4)
C4A C3A C2A C6A -178.1(5)
C5A N1A C2A C3A -0.8(4)
B1 N1A C2A C3A -173.8(3)
C5A N1A C2A C6A 178.3(3)
B1 N1A C2A C6A 5.3(4)
N2A C6A C2A C3A 176.6(4)
N2A C6A C2A N1A -2.0(4)
C31B C36B C35B C34B -0.4(6)
C36B C35B C34B C33B 1.4(6)
C35B C34B C33B C32B -1.0(6)
C34B C33B C32B C31B -0.4(5)
C35B C36B C31B C32B -0.9(5)
C35B C36B C31B B2 -180.0(3)
C33B C32B C31B C36B 1.3(5)
C33B C32B C31B B2 -179.6(3)
C19B C20B C21B C22B 0.0(5)
C20B C21B C22B C23B -1.3(5)
C21B C22B C23B C24B 0.3(5)
C22B C23B C24B C19B 1.9(5)
C23B C24B C19B C20B -3.1(5)
C23B C24B C19B B2 176.8(3)
C21B C20B C19B C24B 2.2(5)
C21B C20B C19B B2 -177.8(3)
C25B C26B C27B C28B -0.6(6)
C26B C27B C28B C29B -0.1(6)
C27B C28B C29B C30B 0.6(6)
C28B C29B C30B C25B -0.4(6)
C29B C30B C25B C26B -0.2(6)
C29B C30B C25B C5B 179.8(4)
C27B C26B C25B C30B 0.8(5)
C27B C26B C25B C5B -179.3(3)
C14B C13B C12B C7B 106.4(3)
C15B C13B C12B C7B -130.9(3)
C14B C13B C12B C11B -69.9(4)
C15B C13B C12B C11B 52.9(4)
C7B C12B C11B C10B 0.8(4)
C13B C12B C11B C10B 177.3(3)
C12B C11B C10B C9B -2.0(5)
C11B C10B C9B C8B 1.6(5)
C10B C9B C8B C7B 0.1(5)
C10B C9B C8B C16B -176.9(3)
C17B C16B C8B C9B 75.8(4)
C18B C16B C8B C9B -47.9(4)
C17B C16B C8B C7B -101.0(3)
C18B C16B C8B C7B 135.4(3)
C11B C12B C7B C8B 0.9(4)
C13B C12B C7B C8B -175.4(3)
C11B C12B C7B N2B -177.5(2)
C13B C12B C7B N2B 6.2(4)
C9B C8B C7B C12B -1.3(4)
C16B C8B C7B C12B 175.5(3)
C9B C8B C7B N2B 177.1(3)
C16B C8B C7B N2B -6.1(4)
C6B N2B C7B C12B -74.3(4)
B2 N2B C7B C12B 90.9(4)
C6B N2B C7B C8B 107.3(4)
B2 N2B C7B C8B -87.5(4)
C7B N2B C6B C2B 164.9(3)
B2 N2B C6B C2B -2.5(4)
C2B N1B C5B C4B 0.7(4)
B2 N1B C5B C4B 175.2(4)
C2B N1B C5B C25B -179.3(3)
B2 N1B C5B C25B -4.8(6)
C30B C25B C5B N1B 25.2(6)
C26B C25B C5B N1B -154.8(3)
C30B C25B C5B C4B -154.8(4)
C26B C25B C5B C4B 25.2(5)
N1B C5B C4B C3B -0.7(4)
C25B C5B C4B C3B 179.3(3)
C5B C4B C3B C2B 0.4(4)
C4B C3B C2B N1B 0.1(4)
C4B C3B C2B C6B 176.9(4)
C5B N1B C2B C3B -0.5(4)
B2 N1B C2B C3B -176.8(3)
C5B N1B C2B C6B -178.4(3)
B2 N1B C2B C6B 5.3(4)
N2B C6B C2B C3B -178.5(4)
N2B C6B C2B N1B -1.7(4)
C5A N1A B1 C19A 70.7(6)
C2A N1A B1 C19A -120.0(3)
C5A N1A B1 C31A -62.1(5)
C2A N1A B1 C31A 107.2(3)
C5A N1A B1 N2A -175.1(4)
C2A N1A B1 N2A -5.7(3)
C24A C19A B1 N1A 173.7(3)
C20A C19A B1 N1A -6.0(4)
C24A C19A B1 C31A -57.7(4)
C20A C19A B1 C31A 122.6(3)
C24A C19A B1 N2A 68.2(4)
C20A C19A B1 N2A -111.5(3)
C32A C31A B1 N1A 139.2(3)
C36A C31A B1 N1A -35.6(4)
C32A C31A B1 C19A 8.2(5)
C36A C31A B1 C19A -166.7(3)
C32A C31A B1 N2A -117.7(3)
C36A C31A B1 N2A 67.4(4)
C6A N2A B1 N1A 4.6(3)
C7A N2A B1 N1A -164.4(3)
C6A N2A B1 C19A 122.4(3)
C7A N2A B1 C19A -46.5(4)
C6A N2A B1 C31A -107.4(3)
C7A N2A B1 C31A 83.6(4)
C5B N1B B2 C19B 65.2(6)
C2B N1B B2 C19B -120.4(3)
C5B N1B B2 C31B -67.9(5)
C2B N1B B2 C31B 106.5(3)
C5B N1B B2 N2B 179.7(4)
C2B N1B B2 N2B -6.0(3)
C24B C19B B2 N1B 176.8(3)
C20B C19B B2 N1B -3.3(5)
C24B C19B B2 C31B -54.5(4)
C20B C19B B2 C31B 125.4(3)
C24B C19B B2 N2B 70.8(4)
C20B C19B B2 N2B -109.2(3)
C36B C31B B2 N1B 142.5(3)
C32B C31B B2 N1B -36.6(4)
C36B C31B B2 C19B 11.8(5)
C32B C31B B2 C19B -167.3(3)
C36B C31B B2 N2B -113.9(3)
C32B C31B B2 N2B 67.0(4)
C6B N2B B2 N1B 5.1(3)
C7B N2B B2 N1B -161.5(3)
C6B N2B B2 C19B 122.4(3)
C7B N2B B2 C19B -44.2(4)
C6B N2B B2 C31B -107.3(3)
C7B N2B B2 C31B 86.1(4)
